data_2100551
loop_
_publ_author_name
'Palatinus, Lukas'
'Dusek, Michal'
'El Bali, Brahim'
'Glaum, Robert'

_publ_contact_author_address
;
Academy of Sciences of the Czech Republic
Institute of Physics
Na Slovance 2
182 21 Praha 8
Czech Republic
;
_publ_contact_author_email palat@fzu.cz
_publ_contact_author_name 'Lukas Palatinus'
_publ_section_title
;
 The incommensurately and commensurately modulated crystal structures
 of chromium(II) diphosphate
;
_publ_section_title_footnote ' ?'
_journal_coeditor_code SN5033
_journal_date_accepted 2006-03-20
_journal_date_recd_electronic 2006-01-05
_journal_issue 4
_journal_name_full 'Acta Crystallographica Section B'
_journal_page_first 556
_journal_page_last 566
_journal_paper_category FA
_journal_paper_doi 10.1107/S0108768106010238
_journal_volume 62
_journal_year 2006
_chemical_formula_iupac 'Cr2 (P2 O7)'
_chemical_formula_structural 'Cr2 (P2 O7)'
_chemical_formula_sum 'Cr2 O7 P2'
_chemical_formula_weight 277.9
_chemical_name_common 'chromium(II) diphosphate'
_chemical_name_systematic ' ?'
_space_group_IT_number 15
_symmetry_cell_setting monoclinic
_symmetry_space_group_name_Hall '-I 2yc'
_symmetry_space_group_name_H-M 'I 1 2/c 1'
_audit_creation_method 'Jana2000 Version : 04/11/2005'
_cell_angle_alpha 90
_cell_angle_beta 108.708
_cell_angle_gamma 90
_cell_formula_units_Z 12
_cell_length_a 21.1392
_cell_length_b 8.4073
_cell_length_c 9.2788
_cell_measurement_reflns_used 4589
_cell_measurement_temperature 140
_cell_measurement_theta_max 26.4976
_cell_measurement_theta_min 2.8084
_cell_volume 1561.934
_computing_cell_refinement 'Crysalis CCD (Oxford diffraction, 2004)'
_computing_data_collection 'Crysalis CCD (Oxford diffraction, 2004)'
_computing_data_reduction 'Crysalis CCD (Oxford diffraction, 2004)'
_computing_molecular_graphics '(Diamond; Brandenburg et al., 2005)'
_computing_publication_material '(Jana2000; Petricek et al., 2000)'
_computing_structure_refinement '(Jana2000; Petricek et al., 2000)'
_computing_structure_solution '(BayMEM; van Smaalen et al., 2003)'
_diffrn_ambient_temperature 140
_diffrn_detector_area_resol_mean 8.3438
_diffrn_measured_fraction_theta_full 1.00
_diffrn_measurement_device_type 'Oxford Diffraction CCD'
_diffrn_measurement_method 'Rotation method data acquisition using \w scans'
_diffrn_radiation_monochromator graphite
_diffrn_radiation_source 'X-ray tube'
_diffrn_radiation_type 'Mo K\a'
_diffrn_radiation_wavelength 0.71073
_diffrn_reflns_av_R_equivalents 0.0143
_diffrn_reflns_av_sigmaI/netI 0.0050
_diffrn_reflns_limit_h_max 26
_diffrn_reflns_limit_h_min -26
_diffrn_reflns_limit_k_max 10
_diffrn_reflns_limit_k_min -10
_diffrn_reflns_limit_l_max 11
_diffrn_reflns_limit_l_min -11
_diffrn_reflns_number 13281
_diffrn_reflns_reduction_process
; Integration of the CCD images was done by program Crysalis RED
(Oxford diffraction, 2004). The same program was used for indexing of the
crystal shape, its refinement, absorption correction and data scaling.
;
_diffrn_reflns_theta_full 26.56
_diffrn_reflns_theta_max 26.56
_diffrn_reflns_theta_min 3.35
_exptl_absorpt_coefficient_mu 4.769
_exptl_absorpt_correction_T_max 0.67729
_exptl_absorpt_correction_T_min 0.43451
_exptl_absorpt_correction_type gaussian
_exptl_absorpt_process_details
;
CrysAlis RED, Oxford Diffraction Ltd., Version 1.171.27p5 beta
Analytical numeric absorption correction using a multifaceted crystal
model.
;
_exptl_crystal_colour blue
_exptl_crystal_density_diffrn 3.5446
_exptl_crystal_description 'irregular column'
_exptl_crystal_F_000 1608
_exptl_crystal_size_max 0.14
_exptl_crystal_size_mid 0.09
_exptl_crystal_size_min 0.04
_refine_ls_extinction_coef 0.03852
_refine_ls_extinction_method 'B-C type 1 Gaussian isotropic (Becker & Coppens, 1974)'
_refine_ls_goodness_of_fit_ref 1.74
_refine_ls_R_factor_all 2.48
_refine_ls_R_factor_gt 2.05
_refine_ls_structure_factor_coef F
_refine_ls_weighting_details w=1/(\s^2^(F)+0.0004F^2^)
_refine_ls_weighting_scheme sigma
_refine_ls_wR_factor_gt 3.96
_refine_ls_wR_factor_ref 4.35
_reflns_number_gt 1466
_reflns_number_total 1598
_reflns_threshold_expression I>3\s(I)
_cod_data_source_file sn5033.cif
_cod_data_source_block alpha1-Cr2P2O7_supercell
_cod_original_sg_symbol_Hall -I2yc
_cod_original_sg_symbol_H-M I2/c
_cod_database_code 2100551
_cod_database_fobs_code 2100551

loop_
_symmetry_equiv_pos_site_id
_symmetry_equiv_pos_as_xyz
1 x,y,z
2 -x,y,1/2-z
3 -x,-y,-z
4 x,-y,1/2+z
5 1/2+x,1/2+y,1/2+z
6 1/2-x,1/2+y,-z
7 1/2-x,1/2-y,1/2-z
8 1/2+x,1/2-y,z

loop_
_atom_site_type_symbol
_atom_site_label
_atom_site_fract_x
_atom_site_fract_y
_atom_site_fract_z
_atom_site_U_iso_or_equiv
_atom_site_adp_type
_atom_site_calc_flag
_atom_site_occupancy
P P-1 0.26637 -0.016404 0.298253 0.0041 Uani d 1
P P-2 0.605125 -0.012662 0.283663 0.0041 Uani d 1
P P-3 0.9363 -0.017968 0.790748 0.0041 Uani d 1
O O1-1 0.215454 -0.004228 0.138077 0.0057 Uani d 1
O O1-2 0.544184 -0.001568 0.138518 0.0057 Uani d 1
O O1-3 0.879031 0.008382 0.138295 0.0057 Uani d 1
O O2-1 0.335982 -0.066992 0.278751 0.0086 Uani d 1
O O2-2 1 -0.083281 0.75 0.0086 Uani d 1
O O3-1 0.251667 -0.155888 0.386693 0.0065 Uani d 1
O O3-2 0.597313 -0.147007 0.385089 0.0068 Uani d 1
O O3-3 0.950247 -0.141609 0.365348 0.0093 Uani d 1
O O3-4 0.271849 -0.140358 0.880569 0.0068 Uani d 1
O O3-5 0.621092 -0.143655 0.862703 0.0098 Uani d 1
O O3-6 0.923398 -0.148771 0.891108 0.0059 Uani d 1
Cr Cr-1 0.17817 -0.188629 -0.010977 0.005 Uani d 1
Cr Cr-2 0.490328 -0.188103 0.011986 0.0046 Uani d 1
Cr Cr-3 0.835755 -0.185473 -0.003236 0.0042 Uani d 1

loop_
_atom_site_aniso_label
_atom_site_aniso_U_11
_atom_site_aniso_U_22
_atom_site_aniso_U_33
_atom_site_aniso_U_12
_atom_site_aniso_U_13
_atom_site_aniso_U_23
_atom_site_aniso_type_symbol
P-1 0.003168 0.004376 0.004109 -0.000111 0.000455 0.000052 P
P-2 0.003168 0.004376 0.004109 -0.000111 0.000455 0.000052 P
P-3 0.003168 0.004376 0.004109 -0.000111 0.000455 0.000052 P
O1-1 0.005788 0.00439 0.005764 0 0.000374 0 O
O1-2 0.005788 0.00439 0.005764 0 0.000374 0 O
O1-3 0.005788 0.00439 0.005764 0 0.000374 0 O
O2-1 0.00459 0.011956 0.010189 0 0.003619 0 O
O2-2 0.00459 0.011956 0.010189 0 0.003619 0 O
O3-1 0.006032 0.006037 0.007129 0.000102 0.001703 0.000363 O
O3-2 0.00522 0.008336 0.006186 0.001441 0.001088 0.001437 O
O3-3 0.010033 0.006571 0.007982 0.000222 -0.001703 0.001243 O
O3-4 0.006133 0.006997 0.006413 0.0011 0.000722 0.001613 O
O3-5 0.010744 0.006496 0.008714 0.000077 -0.001872 0.000303 O
O3-6 0.004427 0.007455 0.006171 0.00058 0.002246 0.00113 O
Cr-1 0.005768 0.003058 0.004253 0.000145 -0.001105 -0.000056 Cr
Cr-2 0.004813 0.003072 0.004359 -0.00029 -0.00074 0.000112 Cr
Cr-3 0.003879 0.00309 0.004469 0.000145 -0.000383 -0.000056 Cr

loop_
_atom_type_symbol
_atom_type_scat_dispersion_real
_atom_type_scat_dispersion_imag
_atom_type_scat_source
Cr 0.321 0.624 'International Tables Vol C Tables  4.2.6.8 and 6.1.1.1'
P 0.102 0.094 'International Tables Vol C Tables  4.2.6.8 and 6.1.1.1'
O 0.011 0.006 'International Tables Vol C Tables  4.2.6.8 and 6.1.1.1'

loop_
_geom_angle_atom_site_label_1
_geom_angle_atom_site_label_2
_geom_angle_atom_site_label_3
_geom_angle_site_symmetry_1
_geom_angle_site_symmetry_3
_geom_angle
_geom_angle_publ_flag
O1-1 P-1 O2-1 . . 107.085 yes
O1-1 P-1 O3-1 . . 111.924 yes
O1-1 P-1 O3-4 . 4_554 110.385 yes
O2-1 P-1 O3-1 . . 102.193 yes
O2-1 P-1 O3-4 . 4_554 111.474 yes
O3-1 P-1 O3-4 . 4_554 113.359 yes
O1-2 P-2 O2-1 . 2_655 103.343 yes
O1-2 P-2 O3-2 . . 111.214 yes
O1-2 P-2 O3-5 . 4_554 111.785 yes
O2-1 P-2 O3-2 2_655 . 105.372 yes
O2-1 P-2 O3-5 2_655 4_554 110.517 yes
O3-2 P-2 O3-5 . 4_554 113.893 yes
O1-3 P-3 O2-2 4_555 . 105.823 yes
O1-3 P-3 O3-3 4_555 4_555 110.995 yes
O1-3 P-3 O3-6 4_555 . 110.944 yes
O2-2 P-3 O3-3 . 4_555 111.085 yes
O2-2 P-3 O3-6 . . 103.017 yes
O3-3 P-3 O3-6 4_555 . 114.38 yes
O1-1 Cr-1 O1-3 . 3_655 81.895 yes
O1-1 Cr-1 O3-1 . 7_545 92.902 yes
O1-1 Cr-1 O3-4 . 1_554 88.081 yes
O1-1 Cr-1 O3-5 . 8_444 164.681 yes
O1-3 Cr-1 O3-1 3_655 7_545 170.146 yes
O1-3 Cr-1 O3-4 3_655 1_554 92.543 yes
O1-3 Cr-1 O3-5 3_655 8_444 92.885 yes
O3-1 Cr-1 O3-4 7_545 1_554 78.866 yes
O3-1 Cr-1 O3-5 7_545 8_444 94.192 yes
O3-4 Cr-1 O3-5 1_554 8_444 106.604 yes
O1-2 Cr-2 O1-2 . 3_655 79.131 yes
O1-2 Cr-2 O3-2 . 2_655 91.138 yes
O1-2 Cr-2 O3-3 . 7_645 95.093 yes
O1-2 Cr-2 O3-6 . 8_444 170.072 yes
O1-2 Cr-2 O1-2 3_655 . 79.131 yes
O1-2 Cr-2 O3-2 3_655 2_655 90.434 yes
O1-2 Cr-2 O3-3 3_655 7_645 161.128 yes
O1-2 Cr-2 O3-6 3_655 8_444 96.555 yes
O3-2 Cr-2 O3-3 2_655 7_645 107.745 yes
O3-2 Cr-2 O3-6 2_655 8_444 79.893 yes
O3-3 Cr-2 O3-6 7_645 8_444 91.721 yes
O1-1 Cr-3 O1-3 3_655 . 79.739 yes
O1-1 Cr-3 O3-1 3_655 2_655 82.381 yes
O1-1 Cr-3 O3-2 3_655 7_645 167.637 yes
O1-1 Cr-3 O3-4 3_655 8_544 95.875 yes
O1-1 Cr-3 O3-6 3_655 1_554 88.666 yes
O1-3 Cr-3 O3-1 . 2_655 83.335 yes
O1-3 Cr-3 O3-2 . 7_645 96.369 yes
O1-3 Cr-3 O3-4 . 8_544 163.993 yes
O1-3 Cr-3 O3-6 . 1_554 85.223 yes
O3-1 Cr-3 O3-2 2_655 7_645 108.969 yes
O3-1 Cr-3 O3-4 2_655 8_544 80.819 yes
O3-1 Cr-3 O3-6 2_655 1_554 166.557 yes
O3-2 Cr-3 O3-4 7_645 8_544 90.912 yes
O3-2 Cr-3 O3-6 7_645 1_554 79.281 yes
O3-4 Cr-3 O3-6 8_544 1_554 110.196 yes
P-1 O2-1 P-2 . 2_655 144.871 yes
P-3 O2-2 P-3 . 2_756 140.055 yes

loop_
_geom_bond_atom_site_label_1
_geom_bond_atom_site_label_2
_geom_bond_site_symmetry_2
_geom_bond_distance
_geom_bond_publ_flag
P-1 O1-1 . 1.5335 yes
P-1 O2-1 . 1.5968 yes
P-1 O3-1 . 1.5195 yes
P-1 O3-4 4_554 1.509 yes
P-2 O1-2 . 1.5392 yes
P-2 O2-1 2_655 1.5989 yes
P-2 O3-2 . 1.5127 yes
P-2 O3-5 4_554 1.49 yes
P-3 O1-3 4_555 1.541 yes
P-3 O2-2 . 1.6076 yes
P-3 O3-3 4_555 1.495 yes
P-3 O3-6 . 1.5211 yes
Cr-1 O1-1 . 2.0587 yes
Cr-1 O1-3 3_655 2.0586 yes
Cr-1 O3-1 7_545 2.035 yes
Cr-1 O3-4 1_554 2.5253 yes
Cr-1 O3-5 8_444 1.9775 yes
Cr-2 O1-2 . 2.068 yes
Cr-2 O1-2 3_655 2.0909 yes
Cr-2 O3-2 2_655 2.3662 yes
Cr-2 O3-3 7_645 2.0015 yes
Cr-2 O3-6 8_444 2.0304 yes
Cr-3 O1-1 3_655 2.1005 yes
Cr-3 O1-3 . 2.1088 yes
Cr-3 O3-1 2_655 2.4348 yes
Cr-3 O3-2 7_645 2.0475 yes
Cr-3 O3-4 8_544 2.0487 yes
Cr-3 O3-6 1_554 2.3778 yes
